data_2202869
loop_
_publ_author_name
'Kania-Korwel Izabela'
'Robertson, Larry W.'
'Lehmler, Hans-Joachim'
'Parkin, Sean'

_publ_section_title
;
 2,4,6-Trichloroiodobenzene
;
_journal_issue 11
_journal_name_full 'Acta Crystallographica Section E'
_journal_page_first o1770
_journal_page_last o1771
_journal_paper_doi 10.1107/S1600536803022530
_journal_volume 59
_journal_year 2003
_chemical_formula_iupac 'C6 H2 Cl3 I'
_chemical_formula_moiety 'C6 H2 Cl3 I'
_chemical_formula_sum 'C6 H2 Cl3 I'
_chemical_formula_weight 307.33
_chemical_name_systematic
;
2,4,6-Trichloro-1-iodobenzene
;
_space_group_IT_number 14
_symmetry_cell_setting monoclinic
_symmetry_space_group_name_Hall '-P 2ybc'
_symmetry_space_group_name_H-M 'P 1 21/c 1'
_atom_sites_solution_hydrogens geom
_atom_sites_solution_primary direct
_atom_sites_solution_secondary difmap
_audit_creation_method SHELXL-97
_cell_angle_alpha 90.00
_cell_angle_beta 100.9940(10)
_cell_angle_gamma 90.00
_cell_formula_units_Z 4
_cell_length_a 3.99700(10)
_cell_length_b 21.5840(4)
_cell_length_c 9.7510(2)
_cell_measurement_reflns_used 1946
_cell_measurement_temperature 90.0(2)
_cell_measurement_theta_max 27.48
_cell_measurement_theta_min 1.00
_cell_volume 825.79(3)
_computing_cell_refinement 'SCALEPACK (Otwinowski & Minor, 1997)'
_computing_data_collection 'COLLECT (Nonius, 1998)'
_computing_data_reduction 'DENZO-SMN (Otwinowski & Minor, 1997)'
_computing_molecular_graphics 'XP in SHELXTL/PC (Sheldrick, 1994)'
_computing_publication_material 'SHELX97-2 (Sheldrick, 1997) and local programs'
_computing_structure_refinement 'SHELXL97 (Sheldrick, 1997)'
_computing_structure_solution 'SHELXS97 (Sheldrick, 1997)'
_diffrn_ambient_temperature 90.0(2)
_diffrn_detector_area_resol_mean 18
_diffrn_measured_fraction_theta_full 0.999
_diffrn_measured_fraction_theta_max 0.999
_diffrn_measurement_device_type 'Nonius KappaCCD'
_diffrn_measurement_method '\w scans at fixed \c = 55\%'
_diffrn_radiation_monochromator graphite
_diffrn_radiation_source 'fine-focus sealed tube'
_diffrn_radiation_type MoK\a
_diffrn_radiation_wavelength 0.71073
_diffrn_reflns_av_R_equivalents 0.0192
_diffrn_reflns_av_sigmaI/netI 0.0286
_diffrn_reflns_limit_h_max 5
_diffrn_reflns_limit_h_min -5
_diffrn_reflns_limit_k_max 27
_diffrn_reflns_limit_k_min -27
_diffrn_reflns_limit_l_max 12
_diffrn_reflns_limit_l_min -12
_diffrn_reflns_number 3722
_diffrn_reflns_theta_full 27.48
_diffrn_reflns_theta_max 27.48
_diffrn_reflns_theta_min 1.89
_diffrn_standards_decay_% <1
_diffrn_standards_number 0
_exptl_absorpt_coefficient_mu 4.764
_exptl_absorpt_correction_T_max 0.621
_exptl_absorpt_correction_T_min 0.514
_exptl_absorpt_correction_type multi-scan
_exptl_absorpt_process_details '(SCALEPACK; Otwinowski & Minor, 1997)'
_exptl_crystal_colour colourless
_exptl_crystal_density_diffrn 2.472
_exptl_crystal_density_method 'not measured'
_exptl_crystal_description block
_exptl_crystal_F_000 568
_exptl_crystal_size_max 0.15
_exptl_crystal_size_mid 0.10
_exptl_crystal_size_min 0.10
_refine_diff_density_max 0.875
_refine_diff_density_min -0.842
_refine_ls_extinction_method none
_refine_ls_goodness_of_fit_ref 1.097
_refine_ls_hydrogen_treatment constr
_refine_ls_matrix_type full
_refine_ls_number_parameters 91
_refine_ls_number_reflns 1891
_refine_ls_number_restraints 0
_refine_ls_restrained_S_all 1.097
_refine_ls_R_factor_all 0.0255
_refine_ls_R_factor_gt 0.0213
_refine_ls_shift/su_max 0.001
_refine_ls_shift/su_mean 0.000
_refine_ls_structure_factor_coef Fsqd
_refine_ls_weighting_details 'calc w = 1/[\s^2^(Fo^2^)+(0.0246P)^2^+0.3565P] where P = (Fo^2^+2Fc^2^)/3'
_refine_ls_weighting_scheme calc
_refine_ls_wR_factor_gt 0.0508
_refine_ls_wR_factor_ref 0.0524
_reflns_number_gt 1689
_reflns_number_total 1891
_reflns_threshold_expression I>2\s(I)
_cod_data_source_file om6179.cif
_cod_data_source_block I
_cod_original_sg_symbol_H-M 'P 21/c'
_cod_database_code 2202869
_cod_database_fobs_code 2202869

loop_
_symmetry_equiv_pos_as_xyz
'x, y, z'
'-x, y+1/2, -z+1/2'
'-x, -y, -z'
'x, -y-1/2, z-1/2'

loop_
_atom_site_label
_atom_site_fract_x
_atom_site_fract_y
_atom_site_fract_z
_atom_site_U_iso_or_equiv
_atom_site_adp_type
_atom_site_calc_flag
_atom_site_refinement_flags
_atom_site_occupancy
_atom_site_disorder_assembly
_atom_site_disorder_group
_atom_site_type_symbol
I1 0.86618(4) 0.144598(8) 0.012742(16) 0.01723(8) Uani d . 1 . . I
Cl1 0.70450(17) 0.00855(3) -0.15938(7) 0.02172(15) Uani d . 1 . . Cl
Cl2 -0.08073(17) 0.10503(3) -0.61485(6) 0.02019(15) Uani d . 1 . . Cl
Cl3 0.46807(17) 0.25731(3) -0.19849(6) 0.02093(15) Uani d . 1 . . Cl
C1 0.5709(6) 0.13230(12) -0.1860(3) 0.0146(5) Uani d . 1 . . C
C2 0.5200(6) 0.07368(12) -0.2463(3) 0.0152(5) Uani d . 1 . . C
C3 0.3201(6) 0.06479(12) -0.3776(3) 0.0167(5) Uani d . 1 . . C
H3 0.2882 0.0245 -0.4171 0.020 Uiso calc R 1 . . H
C4 0.1679(6) 0.11593(12) -0.4500(3) 0.0153(5) Uani d . 1 . . C
C5 0.2122(6) 0.17501(12) -0.3950(3) 0.0152(5) Uani d . 1 . . C
H5 0.1070 0.2096 -0.4460 0.018 Uiso calc R 1 . . H
C6 0.4145(6) 0.18255(12) -0.2634(3) 0.0147(5) Uani d . 1 . . C

loop_
_atom_site_aniso_label
_atom_site_aniso_U_11
_atom_site_aniso_U_22
_atom_site_aniso_U_33
_atom_site_aniso_U_12
_atom_site_aniso_U_13
_atom_site_aniso_U_23
I1 0.01488(11) 0.02496(12) 0.01033(11) -0.00102(6) -0.00139(7) -0.00023(6)
Cl1 0.0267(4) 0.0185(3) 0.0174(3) 0.0049(3) -0.0022(3) 0.0043(2)
Cl2 0.0266(4) 0.0204(3) 0.0107(3) -0.0007(3) -0.0035(2) -0.0005(2)
Cl3 0.0293(4) 0.0157(3) 0.0158(3) -0.0012(3) -0.0005(3) -0.0029(2)
C1 0.0126(12) 0.0224(13) 0.0084(12) -0.0012(10) 0.0013(9) -0.0007(10)
C2 0.0146(12) 0.0173(13) 0.0138(12) 0.0021(10) 0.0032(9) 0.0049(10)
C3 0.0211(13) 0.0146(12) 0.0148(12) -0.0014(10) 0.0043(10) -0.0005(10)
C4 0.0164(13) 0.0204(13) 0.0082(12) -0.0029(10) 0.0002(9) -0.0013(10)
C5 0.0169(13) 0.0172(13) 0.0113(12) 0.0012(10) 0.0020(10) 0.0031(10)
C6 0.0164(13) 0.0159(13) 0.0124(12) -0.0026(10) 0.0039(10) -0.0025(10)

loop_
_atom_type_symbol
_atom_type_description
_atom_type_scat_dispersion_real
_atom_type_scat_dispersion_imag
_atom_type_scat_source
C C 0.0033 0.0016 'International Tables Vol C Tables 4.2.6.8 and 6.1.1.4'
H H 0.0000 0.0000 'International Tables Vol C Tables 4.2.6.8 and 6.1.1.4'
Cl Cl 0.1484 0.1585 'International Tables Vol C Tables 4.2.6.8 and 6.1.1.4'
I I -0.4742 1.8119 'International Tables Vol C Tables 4.2.6.8 and 6.1.1.4'

loop_
_geom_angle_atom_site_label_1
_geom_angle_atom_site_label_2
_geom_angle_atom_site_label_3
_geom_angle
C2 C1 C6 117.5(2)
C2 C1 I1 121.27(18)
C6 C1 I1 121.22(18)
C3 C2 C1 121.8(2)
C3 C2 Cl1 117.1(2)
C1 C2 Cl1 121.06(19)
C2 C3 C4 118.6(2)
C2 C3 H3 120.7
C4 C3 H3 120.7
C5 C4 C3 121.7(2)
C5 C4 Cl2 119.5(2)
C3 C4 Cl2 118.8(2)
C4 C5 C6 118.4(2)
C4 C5 H5 120.8
C6 C5 H5 120.8
C5 C6 C1 121.9(2)
C5 C6 Cl3 117.1(2)
C1 C6 Cl3 120.92(19)

loop_
_geom_bond_atom_site_label_1
_geom_bond_atom_site_label_2
_geom_bond_site_symmetry_2
_geom_bond_distance
_geom_bond_publ_flag
I1 C1 . 2.085(3) ?
Cl1 C2 . 1.732(3) ?
Cl2 C4 . 1.737(2) ?
Cl3 C6 . 1.732(3) ?
C1 C2 . 1.394(4) ?
C1 C6 . 1.399(4) ?
C2 C3 . 1.387(4) ?
C3 C4 . 1.387(4) ?
C3 H3 . 0.9500 ?
C4 C5 . 1.381(4) ?
C5 C6 . 1.390(3) ?
C5 H5 . 0.9500 ?

loop_
_geom_torsion_atom_site_label_1
_geom_torsion_atom_site_label_2
_geom_torsion_atom_site_label_3
_geom_torsion_atom_site_label_4
_geom_torsion
C6 C1 C2 C3 -0.5(4)
I1 C1 C2 C3 179.05(19)
C6 C1 C2 Cl1 179.65(18)
I1 C1 C2 Cl1 -0.8(3)
C1 C2 C3 C4 0.0(4)
Cl1 C2 C3 C4 179.85(19)
C2 C3 C4 C5 0.4(4)
C2 C3 C4 Cl2 179.64(19)
C3 C4 C5 C6 -0.2(4)
Cl2 C4 C5 C6 -179.49(19)
C4 C5 C6 C1 -0.3(4)
C4 C5 C6 Cl3 179.36(18)
C2 C1 C6 C5 0.7(4)
I1 C1 C6 C5 -178.90(19)
C2 C1 C6 Cl3 -178.98(19)
I1 C1 C6 Cl3 1.4(3)

loop_
_cod_related_entry_id
_cod_related_entry_database
_cod_related_entry_code
1 ChemSpider 202232
